data_2100070
loop_
_publ_author_name
'Richard E. Marsh'

_publ_section_title
;
 Space group <i>P</i>1: an update
;
_journal_issue 3
_journal_name_full 'Acta Crystallographica Section B'
_journal_page_first 359
_journal_page_last 359
_journal_paper_doi 10.1107/S0108768105009651
_journal_volume 61
_journal_year 2005
_chemical_formula_moiety 'C60 H64 O10 Cs, C24 H20 B, C H Cl3'
_chemical_formula_sum 'C85 H85 B Cl3 Cs O10'
_space_group_crystal_system triclinic
_space_group_IT_number 2
_space_group_name_Hall '-P 1'
_space_group_name_H-M_alt 'P -1'
_symmetry_space_group_name_H-M 'P -1'
_audit_creation_method CRYM
_cell_angle_alpha 91.16
_cell_angle_beta 93.15
_cell_angle_gamma 100.34
_cell_formula_units_Z 2
_cell_length_a 13.7451
_cell_length_b 16.3140
_cell_length_c 17.1382
_cell_volume 3773.132
_cod_data_source_file bk0148.cif
_cod_data_source_block QEKSAA
_cod_depositor_comments
;
  Added moiety chemical formula and Z value from Marsh (2005) paper.
  The summary chemical formula is calculated from moiety formula using
  AdHocParser
  (svn://www.crystallography.net/cod-tools/trunk/Formulae/AdHocParser.yp,
  revision 1441.)

  Andrius Merkys
  2013-11-11
;
_cod_original_sg_symbol_H-M P-1
_cod_original_formula_sum 'not given'
_cod_database_code 2100070

loop_
_space_group_symop_id
_space_group_symop_operation_xyz
1 x,y,z
2 -x,-y,-z

loop_
_atom_site_label
_atom_site_fract_x
_atom_site_fract_y
_atom_site_fract_z
_atom_site_type_symbol
Cs1 -0.26605 -0.18035 0.24330 Cs
O1 0.06055 -0.03350 0.20525 O
O2 -0.21025 0.03615 0.22060 O
O3 -0.45650 -0.05860 0.24670 O
O4 -0.61875 -0.32830 0.21825 O
O5 -0.33520 -0.40500 0.24830 O
O6 -0.09685 -0.31005 0.26280 O
O7 -0.11555 -0.03710 0.34840 O
O8 -0.37795 -0.12235 0.38145 O
O9 -0.36310 -0.29795 0.38045 O
O10 -0.11335 -0.19750 0.38585 O
C1 -0.03180 -0.13695 0.40705 C
C2 -0.06690 -0.02050 0.10815 C
C3 -0.04985 0.07290 0.12430 C
C4 -0.13975 0.11235 0.11385 C
C5 -0.14590 0.17050 0.05700 C
C6 -0.22620 0.21065 0.05055 C
C7 -0.30160 0.19275 0.10005 C
C8 -0.30035 0.13280 0.15675 C
C9 -0.38610 0.11375 0.20890 C
C10 -0.47730 0.05915 0.16765 C
C11 -0.53245 0.09015 0.10870 C
C12 -0.61005 0.04165 0.06850 C
C13 -0.63590 -0.04125 0.08620 C
C14 -0.58745 -0.07405 0.14645 C
C15 -0.61535 -0.16600 0.16640 C
C16 -0.54965 -0.22065 0.13435 C
C17 -0.48135 -0.19500 0.07875 C
C18 -0.42320 -0.24655 0.04965 C
C19 -0.43105 -0.32780 0.07600 C
C20 -0.25975 -0.50925 0.18415 C
C21 -0.49730 -0.35545 0.13055 C
C22 -0.51205 -0.44515 0.15760 C
C23 -0.42665 -0.48925 0.14540 C
C24 -0.43345 -0.55185 0.08845 C
C25 -0.35665 -0.59240 0.07970 C
C26 -0.27075 -0.57230 0.12715 C
C27 -0.16380 -0.48640 0.23310 C
C28 -0.08365 -0.43415 0.18940 C
C29 -0.03760 -0.46940 0.13105 C
C30 0.03185 -0.42210 0.08815 C
C31 0.05840 -0.33885 0.10250 C
C32 0.01590 -0.30025 0.16110 C
C33 0.04360 -0.20630 0.17740 C
C34 -0.02265 -0.15640 0.13220 C
C35 -0.09775 -0.19310 0.07605 C
C36 -0.15290 -0.14280 0.03645 C
C37 -0.13915 -0.05900 0.05270 C
C38 -0.00955 -0.07020 0.14705 C
C39 -0.21800 0.09445 0.16435 C
C40 -0.50640 -0.02355 0.18665 C
C41 -0.55625 -0.30225 0.15960 C
C42 -0.33960 -0.46905 0.19280 C
C43 -0.05485 -0.34855 0.20445 C
C44 0.15510 -0.00065 0.17655 C
C45 0.21110 0.06390 0.23265 C
C46 0.17865 0.09390 0.29260 C
C47 -0.71385 -0.37525 0.19360 C
C48 -0.36395 -0.43375 0.32515 C
C49 -0.74625 -0.43610 0.25700 C
C50 -0.82935 -0.45435 0.28100 C
C51 -0.42030 -0.37605 0.36245 C
C52 -0.39710 -0.25580 0.44400 C
C53 -0.34885 -0.16570 0.44645 C
C54 -0.48945 -0.04440 0.32270 C
C55 -0.04790 -0.31515 0.33955 C
C56 -0.10360 -0.27970 0.39845 C
C57 -0.05165 -0.05645 0.40825 C
C58 -0.12830 0.04155 0.34810 C
C59 -0.47630 -0.11855 0.37245 C
C60 -0.18830 0.07120 0.29835 C
C121 -0.18990 -0.38325 -0.11485 C
Cl1 -0.07655 -0.31840 -0.09860 Cl
Cl2 -0.22645 -0.43320 -0.03050 Cl
Cl3 -0.27965 -0.33310 -0.15040 Cl
B1 0.72585 0.29760 0.43480 B
C123 0.73135 0.23450 0.50780 C
C124 0.82085 0.28945 0.38075 C
C125 0.74500 0.26035 0.58605 C
C126 0.73835 0.39350 0.46825 C
C127 0.54655 0.20540 0.39285 C
C128 0.62010 0.27405 0.38335 C
C129 0.81975 0.29475 0.30015 C
C130 0.59795 0.32665 0.32355 C
C131 0.91155 0.27885 0.41670 C
C132 0.90295 0.29140 0.25815 C
C133 0.82700 0.45050 0.47295 C
C134 0.45730 0.18990 0.34885 C
C135 0.99435 0.27575 0.37695 C
C136 0.75685 0.12500 0.63030 C
C137 0.74235 0.09550 0.55460 C
C138 0.73075 0.14965 0.49500 C
C139 0.75745 0.20640 0.64565 C
C140 0.50870 0.31305 0.27880 C
C141 0.83540 0.52990 0.50675 C
C142 0.98990 0.28275 0.29605 C
C143 0.65850 0.42285 0.49850 C
C144 0.66690 0.50305 0.53210 C
C145 0.43915 0.24305 0.29190 C
C146 0.75835 0.55565 0.53595 C
